data_4022066
loop_
_publ_author_name
'Guillaume Berthon-Gelloz'
'Tamio Hayashi'

_publ_contact_author_address 'Chem. Dpt., Kyoto UniVersity, Sakyo, Kyoto 606-8502, Japan'
_publ_contact_author_email thayashi@kuchem.kyoto-u.ac.jp
_publ_contact_author_name 'Tamio Hayashi'
_publ_section_title
;
 Expanding the C2-Symmetric Bicyclo[2.2.1]hepta-2,5-diene
 Ligand Family: Concise Synthesis and Catalytic Activity in
 Rhodium-Catalyzed Asymmetric Addition
;
_journal_name_full 'Journal of Organic Chemistry'
_journal_page_first 8957
_journal_page_last 8960
_journal_paper_doi 10.1021/jo061385s
_journal_volume 71
_journal_year 2006
_chemical_absolute_configuration rm
_chemical_formula_moiety 'C38 H32 Cl2 Rh2 '
_chemical_formula_sum 'C38 H32 Cl2 Rh2'
_chemical_formula_weight 765.39
_chemical_melting_point ?
_space_group_IT_number 5
_symmetry_cell_setting monoclinic
_symmetry_space_group_name_Hall 'C 2y'
_symmetry_space_group_name_H-M 'C 1 2 1'
_audit_creation_date 2006-06-03
_audit_creation_method 'by CrystalStructure 3.7.0'
_cell_angle_alpha 90.0000
_cell_angle_beta 105.10(2)
_cell_angle_gamma 90.0000
_cell_formula_units_Z 2
_cell_length_a 17.111(9)
_cell_length_b 8.010(5)
_cell_length_c 11.588(6)
_cell_measurement_reflns_used 7414
_cell_measurement_temperature 123.1
_cell_measurement_theta_max 27.5
_cell_measurement_theta_min 3.2
_cell_volume 1533.4(14)
_computing_cell_refinement PROCESS-AUTO
_computing_data_collection PROCESS-AUTO
_computing_data_reduction CrystalStructure
_computing_publication_material 'CrystalStructure 3.7.0'
_computing_structure_refinement CRYSTALS
_computing_structure_solution SIR92
_diffrn_detector_area_resol_mean 10.00
_diffrn_measured_fraction_theta_full 1.444
_diffrn_measured_fraction_theta_max 1.444
_diffrn_measurement_device_type 'Rigaku RAXIS-RAPID'
_diffrn_measurement_method \w
_diffrn_radiation_type 'Mo K\a'
_diffrn_radiation_wavelength 0.71075
_diffrn_reflns_av_R_equivalents 0.026
_diffrn_reflns_limit_h_max 22
_diffrn_reflns_limit_h_min -22
_diffrn_reflns_limit_k_max 10
_diffrn_reflns_limit_k_min -10
_diffrn_reflns_limit_l_max 14
_diffrn_reflns_limit_l_min -15
_diffrn_reflns_number 7581
_diffrn_reflns_theta_full 27.48
_diffrn_reflns_theta_max 27.48
_exptl_absorpt_coefficient_mu 1.275
_exptl_absorpt_correction_T_max 0.826
_exptl_absorpt_correction_T_min 0.595
_exptl_absorpt_correction_type multi-scan
_exptl_absorpt_process_details
;
    Higashi, T. (1995). Program for Absorption Correction.
    Rigaku Corporation, Tokyo, Japan.
;
_exptl_crystal_colour red-orange
_exptl_crystal_density_diffrn 1.658
_exptl_crystal_density_method 'not measured'
_exptl_crystal_description prism
_exptl_crystal_F_000 768.00
_exptl_crystal_size_max 0.50
_exptl_crystal_size_mid 0.20
_exptl_crystal_size_min 0.15
_refine_diff_density_max 1.02
_refine_diff_density_min -1.50
_refine_ls_abs_structure_details 'Flack, H. D. (1983), Acta Cryst. A39, 876-881.'
_refine_ls_abs_structure_Flack -0.02(2)
_refine_ls_extinction_method none
_refine_ls_goodness_of_fit_ref 0.953
_refine_ls_hydrogen_treatment refall
_refine_ls_number_parameters 207
_refine_ls_number_reflns 7262
_refine_ls_R_factor_gt 0.0217
_refine_ls_shift/su_max 0.0059
_refine_ls_structure_factor_coef F
_refine_ls_weighting_details
;
    Chebychev polynomial with 3 parameters (Carruthers & Watkin, 1979)
    92.5276    107.3170    32.8686
;
_refine_ls_weighting_scheme calc
_refine_ls_wR_factor_ref 0.0322
_reflns_number_gt 7252
_reflns_number_total 7581
_reflns_threshold_expression F^2^>2.0\s(F^2^)
_cod_data_source_file jo061385ssi20060706_125405.cif
_cod_depositor_comments
;
The following automatic conversions were performed:

'_chemical_melting_point' value '' was changed to '?' - the value is
undefined or not given.

Automatic conversion script
Id: cif_fix_values 1646 2011-03-28 12:23:43Z adriana 
;
_cod_original_sg_symbol_H-M 'C 2'
_cod_original_formula_sum 'C38 H32 Cl2 Rh2 '
_cod_database_code 4022066

loop_
_symmetry_equiv_pos_site_id
_symmetry_equiv_pos_as_xyz
1 +X,+Y,+Z
2 -X,+Y,-Z
3 1/2+X,1/2+Y,+Z
4 1/2-X,1/2+Y,-Z

loop_
_atom_site_label
_atom_site_type_symbol
_atom_site_fract_x
_atom_site_fract_y
_atom_site_fract_z
_atom_site_U_iso_or_equiv
_atom_site_adp_type
_atom_site_occupancy
_atom_site_symmetry_multiplicity
_atom_site_calc_flag
_atom_site_refinement_flags
Rh(1) Rh 0.414730(10) 0.02429(6) 0.431350(10) 0.01778(3) Uani 1.00 1 d .
Cl(2) Cl 0.47193(3) -0.10048(9) 0.62176(5) 0.02629(13) Uani 1.00 1 d .
C(1) C 0.29911(12) 0.0795(2) 0.4468(2) 0.0208(4) Uani 1.00 1 d .
C(2) C 0.34653(12) 0.2244(2) 0.4767(2) 0.0204(5) Uani 1.00 1 d .
C(3) C 0.33572(13) 0.3204(3) 0.3579(2) 0.0241(5) Uani 1.00 1 d .
C(4) C 0.38168(13) 0.2020(2) 0.2940(2) 0.0219(5) Uani 1.00 1 d .
C(5) C 0.33298(12) 0.0581(2) 0.26189(19) 0.0201(5) Uani 1.00 1 d .
C(6) C 0.25835(12) 0.0898(3) 0.3114(2) 0.0223(5) Uani 1.00 1 d .
C(7) C 0.24751(14) 0.2790(3) 0.2948(2) 0.0274(5) Uani 1.00 1 d .
C(8) C 0.33842(12) -0.0729(2) 0.1757(2) 0.0224(5) Uani 1.00 1 d .
C(9) C 0.29755(14) -0.2229(3) 0.1720(2) 0.0294(6) Uani 1.00 1 d .
C(10) C 0.30338(17) -0.3486(3) 0.0922(2) 0.0353(6) Uani 1.00 1 d .
C(11) C 0.35028(16) -0.3259(3) 0.0135(2) 0.0347(6) Uani 1.00 1 d .
C(12) C 0.39214(14) -0.1770(4) 0.0156(2) 0.0348(6) Uani 1.00 1 d .
C(13) C 0.38710(13) -0.0516(3) 0.0955(2) 0.0291(5) Uani 1.00 1 d .
C(14) C 0.38394(12) 0.2935(2) 0.5961(2) 0.0205(5) Uani 1.00 1 d .
C(15) C 0.37675(13) 0.2108(3) 0.7001(2) 0.0238(5) Uani 1.00 1 d .
C(16) C 0.41490(14) 0.2714(3) 0.8125(2) 0.0281(5) Uani 1.00 1 d .
C(17) C 0.46108(13) 0.4156(3) 0.8241(2) 0.0274(5) Uani 1.00 1 d .
C(18) C 0.46807(12) 0.5005(3) 0.7234(2) 0.0255(5) Uani 1.00 1 d .
C(19) C 0.42953(12) 0.4410(2) 0.6103(2) 0.0222(5) Uani 1.00 1 d .
H(1) H 0.2751 0.0237 0.5014 0.025 Uiso 1.00 1 c R
H(2) H 0.2122 0.0216 0.2807 0.026 Uiso 1.00 1 c R
H(3) H 0.4177 0.2400 0.2497 0.026 Uiso 1.00 1 c R
H(4) H 0.3508 0.4349 0.3630 0.027 Uiso 1.00 1 c R
H(5) H 0.2098 0.3242 0.3338 0.031 Uiso 1.00 1 c R
H(6) H 0.2328 0.3112 0.2131 0.031 Uiso 1.00 1 c R
H(7) H 0.2642 -0.2392 0.2249 0.036 Uiso 1.00 1 c R
H(8) H 0.2751 -0.4505 0.0927 0.041 Uiso 1.00 1 c R
H(9) H 0.3538 -0.4111 -0.0419 0.039 Uiso 1.00 1 c R
H(10) H 0.4247 -0.1616 -0.0386 0.042 Uiso 1.00 1 c R
H(11) H 0.4165 0.0493 0.0965 0.034 Uiso 1.00 1 c R
H(12) H 0.3452 0.1118 0.6929 0.028 Uiso 1.00 1 c R
H(13) H 0.4093 0.2139 0.8816 0.034 Uiso 1.00 1 c R
H(14) H 0.4876 0.4567 0.9012 0.032 Uiso 1.00 1 c R
H(15) H 0.5003 0.5985 0.7313 0.030 Uiso 1.00 1 c R
H(16) H 0.4334 0.5021 0.5418 0.026 Uiso 1.00 1 c R

loop_
_atom_site_aniso_label
_atom_site_aniso_U_11
_atom_site_aniso_U_22
_atom_site_aniso_U_33
_atom_site_aniso_U_12
_atom_site_aniso_U_13
_atom_site_aniso_U_23
Rh(1) 0.01490(6) 0.01965(6) 0.01759(6) -0.00175(9) 0.00207(5) -0.00023(9)
Cl(2) 0.0219(2) 0.0279(2) 0.0276(2) -0.0007(2) 0.0037(2) 0.0102(2)
C(1) 0.0148(8) 0.0275(11) 0.0196(10) 0.0012(7) 0.0035(7) 0.0014(8)
C(2) 0.0199(9) 0.0214(10) 0.0198(10) 0.0029(7) 0.0050(8) 0.0018(8)
C(3) 0.0286(10) 0.0228(11) 0.0164(10) -0.0008(8) -0.0020(8) 0.0014(8)
C(4) 0.0235(10) 0.0262(11) 0.0152(9) -0.0029(8) 0.0034(8) 0.0037(8)
C(5) 0.0188(8) 0.0245(16) 0.0165(8) -0.0016(7) 0.0037(7) -0.0001(8)
C(6) 0.0151(9) 0.0281(10) 0.0217(10) -0.0021(8) 0.0010(8) -0.0014(8)
C(7) 0.0289(10) 0.0292(12) 0.0197(10) 0.0058(9) -0.0012(9) -0.0010(9)
C(8) 0.0182(9) 0.0284(13) 0.0193(10) -0.0016(8) 0.0026(8) -0.0020(9)
C(9) 0.0288(11) 0.0307(13) 0.0292(12) -0.0034(10) 0.0084(10) -0.0041(10)
C(10) 0.0367(13) 0.0345(14) 0.0326(13) -0.0036(11) 0.0049(11) -0.0066(11)
C(11) 0.0299(11) 0.0445(16) 0.0245(12) 0.0112(11) -0.0019(10) -0.0087(11)
C(12) 0.0227(10) 0.0601(19) 0.0212(11) 0.0017(11) 0.0049(9) -0.0088(11)
C(13) 0.0235(10) 0.0431(14) 0.0199(10) -0.0059(9) 0.0045(8) -0.0049(10)
C(14) 0.0179(8) 0.0237(10) 0.0196(10) 0.0036(8) 0.0042(8) -0.0005(8)
C(15) 0.0229(9) 0.0277(12) 0.0207(10) 0.0018(8) 0.0052(8) 0.0017(9)
C(16) 0.0283(10) 0.0355(14) 0.0208(11) 0.0040(10) 0.0070(9) 0.0023(10)
C(17) 0.0258(10) 0.0376(14) 0.0160(10) 0.0061(9) 0.0003(8) -0.0058(9)
C(18) 0.0260(8) 0.0227(17) 0.0259(9) 0.0021(9) 0.0034(7) -0.0029(9)
C(19) 0.0218(9) 0.0229(11) 0.0217(10) 0.0030(8) 0.0053(8) 0.0013(8)

loop_
_atom_type_symbol
_atom_type_description
_atom_type_scat_dispersion_real
_atom_type_scat_dispersion_imag
_atom_type_scat_source
C C 0.003 0.002
;
International Tables for Crystallography
(1992, Vol. C, Tables 4.2.6.8 and 6.1.1.4)
;
H H 0.000 0.000
;
International Tables for Crystallography
(1992, Vol. C, Table 6.1.1.4)
;
Cl Cl 0.148 0.159
;
International Tables for Crystallography
(1992, Vol. C, Tables 4.2.6.8 and 6.1.1.4)
;
Rh Rh -1.118 0.919
;
International Tables for Crystallography
(1992, Vol. C, Tables 4.2.6.8 and 6.1.1.4)
;

loop_
_geom_angle_atom_site_label_1
_geom_angle_atom_site_label_2
_geom_angle_atom_site_label_3
_geom_angle
_geom_angle_site_symmetry_1
_geom_angle_site_symmetry_3
Rh(1) Rh(1) Cl(2) 52.346(14) 65602 .
Rh(1) Rh(1) Cl(2) 51.962(14) 65602 65602
Rh(1) Rh(1) C(1) 141.84(6) 65602 .
Rh(1) Rh(1) C(2) 113.44(5) 65602 .
Rh(1) Rh(1) C(4) 116.36(6) 65602 .
Rh(1) Rh(1) C(5) 145.90(6) 65602 .
Cl(2) Rh(1) Cl(2) 84.18(2) . 65602
Cl(2) Rh(1) C(1) 100.34(6) . .
Cl(2) Rh(1) C(2) 101.91(6) . .
Cl(2) Rh(1) C(4) 161.58(6) . .
Cl(2) Rh(1) C(5) 157.87(6) . .
Cl(2) Rh(1) C(1) 163.91(6) 65602 .
Cl(2) Rh(1) C(2) 155.35(6) 65602 .
Cl(2) Rh(1) C(4) 99.44(7) 65602 .
Cl(2) Rh(1) C(5) 101.47(6) 65602 .
C(1) Rh(1) C(2) 39.05(8) . .
C(1) Rh(1) C(4) 81.19(9) . .
C(1) Rh(1) C(5) 68.79(8) . .
C(2) Rh(1) C(4) 67.64(9) . .
C(2) Rh(1) C(5) 81.94(8) . .
C(4) Rh(1) C(5) 39.25(8) . .
Rh(1) Cl(2) Rh(1) 75.69(2) . 65602
Rh(1) C(1) C(2) 72.29(13) . .
Rh(1) C(1) C(6) 96.40(15) . .
C(2) C(1) C(6) 106.53(19) . .
Rh(1) C(2) C(1) 68.66(13) . .
Rh(1) C(2) C(3) 95.82(15) . .
Rh(1) C(2) C(14) 112.53(14) . .
C(1) C(2) C(3) 105.33(17) . .
C(1) C(2) C(14) 128.5(2) . .
C(3) C(2) C(14) 124.9(2) . .
C(2) C(3) C(4) 99.43(18) . .
C(2) C(3) C(7) 101.06(19) . .
C(4) C(3) C(7) 101.54(18) . .
Rh(1) C(4) C(3) 97.11(14) . .
Rh(1) C(4) C(5) 70.80(12) . .
C(3) C(4) C(5) 106.8(2) . .
Rh(1) C(5) C(4) 69.95(11) . .
Rh(1) C(5) C(6) 94.99(13) . .
Rh(1) C(5) C(8) 113.41(13) . .
C(4) C(5) C(6) 104.76(19) . .
C(4) C(5) C(8) 128.6(2) . .
C(6) C(5) C(8) 124.93(18) . .
C(1) C(6) C(5) 99.77(15) . .
C(1) C(6) C(7) 100.83(18) . .
C(5) C(6) C(7) 101.53(19) . .
C(3) C(7) C(6) 94.72(17) . .
C(5) C(8) C(9) 121.3(2) . .
C(5) C(8) C(13) 121.0(2) . .
C(9) C(8) C(13) 117.7(2) . .
C(8) C(9) C(10) 121.8(2) . .
C(9) C(10) C(11) 120.1(2) . .
C(10) C(11) C(12) 119.3(2) . .
C(11) C(12) C(13) 120.9(2) . .
C(8) C(13) C(12) 120.2(2) . .
C(2) C(14) C(15) 120.9(2) . .
C(2) C(14) C(19) 121.3(2) . .
C(15) C(14) C(19) 117.8(2) . .
C(14) C(15) C(16) 121.0(2) . .
C(15) C(16) C(17) 120.1(2) . .
C(16) C(17) C(18) 120.1(2) . .
C(17) C(18) C(19) 120.2(2) . .
C(14) C(19) C(18) 120.9(2) . .
Rh(1) C(1) H(1) 122.9 . .
C(2) C(1) H(1) 123.1 . .
C(6) C(1) H(1) 122.8 . .
C(2) C(3) H(4) 117.3 . .
C(4) C(3) H(4) 117.4 . .
C(7) C(3) H(4) 117.1 . .
Rh(1) C(4) H(3) 122.9 . .
C(3) C(4) H(3) 123.2 . .
C(5) C(4) H(3) 122.7 . .
C(1) C(6) H(2) 117.4 . .
C(5) C(6) H(2) 116.9 . .
C(7) C(6) H(2) 117.4 . .
C(3) C(7) H(5) 113.4 . .
C(3) C(7) H(6) 113.0 . .
C(6) C(7) H(5) 113.1 . .
C(6) C(7) H(6) 112.7 . .
H(5) C(7) H(6) 109.5 . .
C(8) C(9) H(7) 118.9 . .
C(10) C(9) H(7) 119.3 . .
C(9) C(10) H(8) 119.7 . .
C(11) C(10) H(8) 120.2 . .
C(10) C(11) H(9) 120.3 . .
C(12) C(11) H(9) 120.4 . .
C(11) C(12) H(10) 119.2 . .
C(13) C(12) H(10) 119.8 . .
C(8) C(13) H(11) 119.8 . .
C(12) C(13) H(11) 120.1 . .
C(14) C(15) H(12) 119.5 . .
C(16) C(15) H(12) 119.5 . .
C(15) C(16) H(13) 119.8 . .
C(17) C(16) H(13) 120.2 . .
C(16) C(17) H(14) 120.1 . .
C(18) C(17) H(14) 119.9 . .
C(17) C(18) H(15) 120.1 . .
C(19) C(18) H(15) 119.7 . .
C(14) C(19) H(16) 119.7 . .
C(18) C(19) H(16) 119.5 . .

loop_
_geom_bond_atom_site_label_1
_geom_bond_atom_site_label_2
_geom_bond_distance
_geom_bond_site_symmetry_2
Rh(1) Rh(1) 2.9375(2) 65602
Rh(1) Cl(2) 2.3876(6) .
Rh(1) Cl(2) 2.4001(6) 65602
Rh(1) C(1) 2.080(2) .
Rh(1) C(2) 2.127(2) .
Rh(1) C(4) 2.100(2) .
Rh(1) C(5) 2.1108(19) .
C(1) C(2) 1.407(3) .
C(1) C(6) 1.545(3) .
C(2) C(3) 1.545(3) .
C(2) C(14) 1.474(3) .
C(3) C(4) 1.539(3) .
C(3) C(7) 1.532(3) .
C(4) C(5) 1.414(3) .
C(5) C(6) 1.551(3) .
C(5) C(8) 1.469(3) .
C(6) C(7) 1.533(3) .
C(8) C(9) 1.385(3) .
C(8) C(13) 1.410(3) .
C(9) C(10) 1.387(4) .
C(10) C(11) 1.375(4) .
C(11) C(12) 1.388(4) .
C(12) C(13) 1.384(4) .
C(14) C(15) 1.408(3) .
C(14) C(19) 1.401(3) .
C(15) C(16) 1.384(3) .
C(16) C(17) 1.386(3) .
C(17) C(18) 1.382(3) .
C(18) C(19) 1.389(3) .
C(1) H(1) 0.950 .
C(3) H(4) 0.950 .
C(4) H(3) 0.950 .
C(6) H(2) 0.950 .
C(7) H(5) 0.950 .
C(7) H(6) 0.950 .
C(9) H(7) 0.950 .
C(10) H(8) 0.950 .
C(11) H(9) 0.950 .
C(12) H(10) 0.950 .
C(13) H(11) 0.950 .
C(15) H(12) 0.950 .
C(16) H(13) 0.950 .
C(17) H(14) 0.950 .
C(18) H(15) 0.950 .
C(19) H(16) 0.950 .

loop_
_geom_contact_atom_site_label_1
_geom_contact_atom_site_label_2
_geom_contact_distance
_geom_contact_site_symmetry_2
Cl(2) C(18) 3.413(2) 54501
C(18) Cl(2) 3.413(2) 56501
Cl(2) H(5) 3.337 54604
Cl(2) H(15) 2.709 54501
Cl(2) H(16) 3.333 54501
C(1) H(5) 3.297 54604
C(2) H(1) 3.228 55604
C(3) H(1) 3.243 55604
C(3) H(8) 3.497 56501
C(5) H(9) 3.540 55504
C(6) H(9) 3.211 55504
C(7) H(1) 3.170 55604
C(7) H(8) 3.314 56501
C(7) H(9) 3.356 55504
C(7) H(12) 3.124 55604
C(8) H(8) 3.355 55504
C(8) H(9) 3.499 55504
C(9) H(4) 3.491 54501
C(9) H(12) 3.488 54604
C(9) H(13) 3.468 54604
C(10) H(4) 3.490 54501
C(10) H(6) 3.425 54501
C(10) H(15) 3.474 64602
C(11) H(2) 3.515 54504
C(11) H(6) 2.859 54504
C(11) H(14) 3.441 54401
C(11) H(14) 3.206 64602
C(11) H(15) 3.422 64602
C(12) H(6) 2.941 54504
C(12) H(8) 3.344 55504
C(12) H(10) 3.078 65502
C(12) H(13) 3.541 55401
C(12) H(14) 3.569 64602
C(12) H(15) 3.523 64602
C(13) H(8) 3.156 55504
C(13) H(10) 3.562 65502
C(13) H(13) 3.362 55401
C(14) H(1) 3.238 55604
C(14) H(2) 3.050 55604
C(15) H(2) 2.956 55604
C(15) H(5) 3.411 54604
C(15) H(7) 2.797 55604
C(16) H(2) 2.947 55604
C(16) H(7) 2.982 55604
C(16) H(9) 3.365 56601
C(17) H(2) 3.018 55604
C(17) H(9) 3.032 56601
C(17) H(14) 3.092 65702
C(18) H(2) 3.077 55604
C(19) H(1) 3.467 55604
C(19) H(2) 3.080 55604
H(1) C(2) 3.228 54604
H(1) C(3) 3.243 54604
H(1) C(7) 3.170 54604
H(1) C(14) 3.238 54604
H(1) C(19) 3.467 54604
H(1) H(4) 3.063 54604
H(1) H(5) 2.452 54604
H(1) H(16) 3.477 54604
H(2) C(11) 3.515 55504
H(2) C(14) 3.050 54604
H(2) C(15) 2.956 54604
H(2) C(16) 2.947 54604
H(2) C(17) 3.018 54604
H(2) C(18) 3.077 54604
H(2) C(19) 3.080 54604
H(2) H(9) 2.755 55504
H(2) H(12) 3.462 54604
H(2) H(13) 3.449 54604
H(2) H(14) 3.556 54604
H(4) C(9) 3.491 56501
H(4) C(10) 3.490 56501
H(4) H(1) 3.063 55604
H(4) H(7) 3.215 56501
H(4) H(8) 3.196 56501
H(4) H(12) 3.541 55604
H(5) Cl(2) 3.337 55604
H(5) C(1) 3.297 55604
H(5) C(15) 3.411 55604
H(5) H(1) 2.452 55604
H(5) H(10) 3.594 55504
H(5) H(12) 2.478 55604
H(6) C(10) 3.425 56501
H(6) C(11) 2.859 55504
H(6) C(12) 2.941 55504
H(6) H(8) 2.577 56501
H(6) H(9) 2.787 55504
H(6) H(10) 2.926 55504
H(6) H(12) 3.086 55604
H(7) C(15) 2.797 54604
H(7) C(16) 2.982 54604
H(7) H(4) 3.215 54501
H(7) H(12) 2.600 54604
H(7) H(13) 2.927 54604
H(8) C(3) 3.497 54501
H(8) C(7) 3.314 54501
H(8) C(8) 3.355 54504
H(8) C(12) 3.344 54504
H(8) C(13) 3.156 54504
H(8) H(4) 3.196 54501
H(8) H(6) 2.577 54501
H(8) H(11) 3.436 54504
H(8) H(13) 3.502 54604
H(9) C(5) 3.540 54504
H(9) C(6) 3.211 54504
H(9) C(7) 3.356 54504
H(9) C(8) 3.499 54504
H(9) C(16) 3.365 54401
H(9) C(17) 3.032 54401
H(9) H(2) 2.755 54504
H(9) H(6) 2.787 54504
H(9) H(13) 3.339 54401
H(9) H(14) 2.754 54401
H(9) H(14) 2.973 64602
H(10) C(12) 3.078 65502
H(10) C(13) 3.562 65502
H(10) H(5) 3.594 54504
H(10) H(6) 2.926 54504
H(10) H(10) 2.497 65502
H(10) H(11) 3.411 65502
H(10) H(13) 3.138 55401
H(10) H(14) 3.373 54401
H(10) H(14) 3.589 64602
H(11) H(8) 3.436 55504
H(11) H(10) 3.411 65502
H(11) H(13) 2.793 55401
H(12) C(7) 3.124 54604
H(12) C(9) 3.488 55604
H(12) H(2) 3.462 55604
H(12) H(4) 3.541 54604
H(12) H(5) 2.478 54604
H(12) H(6) 3.086 54604
H(12) H(7) 2.600 55604
H(13) C(9) 3.468 55604
H(13) C(12) 3.541 55601
H(13) C(13) 3.362 55601
H(13) H(2) 3.449 55604
H(13) H(7) 2.927 55604
H(13) H(8) 3.502 55604
H(13) H(9) 3.339 56601
H(13) H(10) 3.138 55601
H(13) H(11) 2.793 55601
H(13) H(13) 3.568 65702
H(13) H(14) 3.305 65702
H(14) C(11) 3.441 56601
H(14) C(11) 3.206 66602
H(14) C(12) 3.569 66602
H(14) C(17) 3.092 65702
H(14) H(2) 3.556 55604
H(14) H(9) 2.754 56601
H(14) H(9) 2.973 66602
H(14) H(10) 3.373 56601
H(14) H(10) 3.589 66602
H(14) H(13) 3.305 65702
H(14) H(14) 2.218 65702
H(15) Cl(2) 2.709 56501
H(15) C(10) 3.474 66602
H(15) C(11) 3.422 66602
H(15) C(12) 3.523 66602
H(16) Cl(2) 3.333 56501
H(16) H(1) 3.477 55604

loop_
_geom_torsion_atom_site_label_1
_geom_torsion_atom_site_label_2
_geom_torsion_atom_site_label_3
_geom_torsion_atom_site_label_4
_geom_torsion
_geom_torsion_site_symmetry_1
_geom_torsion_site_symmetry_3
_geom_torsion_site_symmetry_4
Cl(2) Rh(1) Rh(1) Cl(2) 116.17(3) . 65602 65602
Cl(2) Rh(1) Rh(1) C(1) 168.20(11) . 65602 65602
Cl(2) Rh(1) Rh(1) C(2) -156.72(7) . 65602 65602
Cl(2) Rh(1) Rh(1) C(4) -81.07(7) . 65602 65602
Cl(2) Rh(1) Rh(1) C(5) -45.15(10) . 65602 65602
Cl(2) Rh(1) Rh(1) C(1) 52.03(11) 65602 65602 65602
Cl(2) Rh(1) Rh(1) C(2) 87.12(7) 65602 65602 65602
Cl(2) Rh(1) Rh(1) C(4) 162.76(8) 65602 65602 65602
Cl(2) Rh(1) Rh(1) C(5) -161.31(11) 65602 65602 65602
Cl(2) Rh(1) Rh(1) Cl(2) -116.17(3) 65602 65602 .
Rh(1) Rh(1) C(1) C(2) 56.83(17) 65602 . .
Rh(1) Rh(1) C(1) C(6) 162.18(10) 65602 . .
C(1) Rh(1) Rh(1) Cl(2) 168.20(11) . 65602 65602
C(1) Rh(1) Rh(1) C(1) -139.77(15) . 65602 65602
C(1) Rh(1) Rh(1) C(2) -104.68(13) . 65602 65602
C(1) Rh(1) Rh(1) C(4) -29.04(13) . 65602 65602
C(1) Rh(1) Rh(1) C(5) 6.89(16) . 65602 65602
C(1) Rh(1) Rh(1) Cl(2) 52.03(11) . 65602 .
Rh(1) Rh(1) C(2) C(1) -145.69(11) 65602 . .
Rh(1) Rh(1) C(2) C(3) 110.10(11) 65602 . .
Rh(1) Rh(1) C(2) C(14) -21.52(18) 65602 . .
C(2) Rh(1) Rh(1) Cl(2) -156.72(7) . 65602 65602
C(2) Rh(1) Rh(1) C(1) -104.68(13) . 65602 65602
C(2) Rh(1) Rh(1) C(2) -69.60(10) . 65602 65602
C(2) Rh(1) Rh(1) C(4) 6.04(10) . 65602 65602
C(2) Rh(1) Rh(1) C(5) 41.97(13) . 65602 65602
C(2) Rh(1) Rh(1) Cl(2) 87.12(7) . 65602 .
Rh(1) Rh(1) C(4) C(3) -105.96(12) 65602 . .
Rh(1) Rh(1) C(4) C(5) 148.67(11) 65602 . .
C(4) Rh(1) Rh(1) Cl(2) -81.07(7) . 65602 65602
C(4) Rh(1) Rh(1) C(1) -29.04(13) . 65602 65602
C(4) Rh(1) Rh(1) C(2) 6.04(10) . 65602 65602
C(4) Rh(1) Rh(1) C(4) 81.69(10) . 65602 65602
C(4) Rh(1) Rh(1) C(5) 117.61(13) . 65602 65602
C(4) Rh(1) Rh(1) Cl(2) 162.76(8) . 65602 .
Rh(1) Rh(1) C(5) C(4) -56.20(18) 65602 . .
Rh(1) Rh(1) C(5) C(6) -160.11(10) 65602 . .
Rh(1) Rh(1) C(5) C(8) 68.3(2) 65602 . .
C(5) Rh(1) Rh(1) Cl(2) -45.15(10) . 65602 65602
C(5) Rh(1) Rh(1) C(1) 6.89(16) . 65602 65602
C(5) Rh(1) Rh(1) C(2) 41.97(13) . 65602 65602
C(5) Rh(1) Rh(1) C(4) 117.61(13) . 65602 65602
C(5) Rh(1) Rh(1) C(5) 153.54(14) . 65602 65602
C(5) Rh(1) Rh(1) Cl(2) -161.31(11) . 65602 .
Cl(2) Rh(1) Cl(2) Rh(1) -45.58(2) . 65602 65602
Cl(2) Rh(1) Cl(2) Rh(1) 45.28(2) 65602 . 65602
Cl(2) Rh(1) C(1) C(2) 96.21(12) . . .
Cl(2) Rh(1) C(1) C(6) -158.44(12) . . .
C(1) Rh(1) Cl(2) Rh(1) -150.32(6) . . 65602
Cl(2) Rh(1) C(2) C(1) -91.78(12) . . .
Cl(2) Rh(1) C(2) C(3) 164.01(11) . . .
Cl(2) Rh(1) C(2) C(14) 32.39(17) . . .
C(2) Rh(1) Cl(2) Rh(1) -110.53(6) . . 65602
Cl(2) Rh(1) C(4) C(3) -58.0(2) . . .
Cl(2) Rh(1) C(4) C(5) -163.38(17) . . .
C(4) Rh(1) Cl(2) Rh(1) -57.2(2) . . 65602
Cl(2) Rh(1) C(5) C(4) 166.12(14) . . .
Cl(2) Rh(1) C(5) C(6) 62.2(2) . . .
Cl(2) Rh(1) C(5) C(8) -69.4(2) . . .
C(5) Rh(1) Cl(2) Rh(1) 151.52(17) . . 65602
Cl(2) Rh(1) C(1) C(2) -158.70(19) 65602 . .
Cl(2) Rh(1) C(1) C(6) -53.4(3) 65602 . .
C(1) Rh(1) Cl(2) Rh(1) -152.9(2) . 65602 65602
Cl(2) Rh(1) C(2) C(1) 166.03(11) 65602 . .
Cl(2) Rh(1) C(2) C(3) 61.82(19) 65602 . .
Cl(2) Rh(1) C(2) C(14) -69.8(2) 65602 . .
C(2) Rh(1) Cl(2) Rh(1) 60.40(14) . 65602 65602
Cl(2) Rh(1) C(4) C(3) -158.02(11) 65602 . .
Cl(2) Rh(1) C(4) C(5) 96.60(13) 65602 . .
C(4) Rh(1) Cl(2) Rh(1) 116.19(6) . 65602 65602
Cl(2) Rh(1) C(5) C(4) -90.93(13) 65602 . .
Cl(2) Rh(1) C(5) C(6) 165.16(11) 65602 . .
Cl(2) Rh(1) C(5) C(8) 33.54(16) 65602 . .
C(5) Rh(1) Cl(2) Rh(1) 156.08(6) . 65602 65602
C(1) Rh(1) C(2) C(3) -104.21(17) . . .
C(1) Rh(1) C(2) C(14) 124.2(2) . . .
C(2) Rh(1) C(1) C(6) 105.35(19) . . .
C(1) Rh(1) C(4) C(3) 38.26(13) . . .
C(1) Rh(1) C(4) C(5) -67.11(14) . . .
C(4) Rh(1) C(1) C(2) -65.17(13) . . .
C(4) Rh(1) C(1) C(6) 40.18(14) . . .
C(1) Rh(1) C(5) C(4) 102.43(15) . . .
C(1) Rh(1) C(5) C(6) -1.48(13) . . .
C(1) Rh(1) C(5) C(8) -133.09(18) . . .
C(5) Rh(1) C(1) C(2) -103.86(14) . . .
C(5) Rh(1) C(1) C(6) 1.49(13) . . .
C(2) Rh(1) C(4) C(3) 0.08(12) . . .
C(2) Rh(1) C(4) C(5) -105.30(15) . . .
C(4) Rh(1) C(2) C(1) 104.13(14) . . .
C(4) Rh(1) C(2) C(3) -0.08(12) . . .
C(4) Rh(1) C(2) C(14) -131.70(19) . . .
C(2) Rh(1) C(5) C(4) 64.28(14) . . .
C(2) Rh(1) C(5) C(6) -39.63(13) . . .
C(2) Rh(1) C(5) C(8) -171.24(17) . . .
C(5) Rh(1) C(2) C(1) 66.08(13) . . .
C(5) Rh(1) C(2) C(3) -38.12(12) . . .
C(5) Rh(1) C(2) C(14) -169.75(18) . . .
C(4) Rh(1) C(5) C(6) -103.91(19) . . .
C(4) Rh(1) C(5) C(8) 124.5(2) . . .
C(5) Rh(1) C(4) C(3) 105.37(19) . . .
Rh(1) C(1) C(2) C(3) 90.33(16) . . .
Rh(1) C(1) C(2) C(14) -102.4(2) . . .
Rh(1) C(1) C(6) C(5) -1.91(16) . . .
Rh(1) C(1) C(6) C(7) -105.76(16) . . .
C(2) C(1) C(6) C(5) 71.5(2) . . .
C(2) C(1) C(6) C(7) -32.4(2) . . .
C(6) C(1) C(2) Rh(1) -91.57(16) . . .
C(6) C(1) C(2) C(3) -1.2(2) . . .
C(6) C(1) C(2) C(14) 166.0(2) . . .
Rh(1) C(2) C(3) C(4) 0.10(15) . . .
Rh(1) C(2) C(3) C(7) 103.93(16) . . .
Rh(1) C(2) C(14) C(15) -78.0(2) . . .
Rh(1) C(2) C(14) C(19) 100.3(2) . . .
C(1) C(2) C(3) C(4) -69.3(2) . . .
C(1) C(2) C(3) C(7) 34.5(2) . . .
C(1) C(2) C(14) C(15) 2.0(3) . . .
C(1) C(2) C(14) C(19) -179.7(2) . . .
C(3) C(2) C(14) C(15) 167.0(2) . . .
C(3) C(2) C(14) C(19) -14.8(3) . . .
C(14) C(2) C(3) C(4) 122.8(2) . . .
C(14) C(2) C(3) C(7) -133.4(2) . . .
C(2) C(3) C(4) Rh(1) -0.10(16) . . .
C(2) C(3) C(4) C(5) 71.93(19) . . .
C(2) C(3) C(7) C(6) -52.0(2) . . .
C(4) C(3) C(7) C(6) 50.1(2) . . .
C(7) C(3) C(4) Rh(1) -103.54(16) . . .
C(7) C(3) C(4) C(5) -31.5(2) . . .
Rh(1) C(4) C(5) C(6) 89.98(14) . . .
Rh(1) C(4) C(5) C(8) -104.5(2) . . .
C(3) C(4) C(5) Rh(1) -91.82(15) . . .
C(3) C(4) C(5) C(6) -1.8(2) . . .
C(3) C(4) C(5) C(8) 163.72(19) . . .
Rh(1) C(5) C(6) C(1) 1.88(16) . . .
Rh(1) C(5) C(6) C(7) 105.15(14) . . .
Rh(1) C(5) C(8) C(9) 84.0(2) . . .
Rh(1) C(5) C(8) C(13) -94.5(2) . . .
C(4) C(5) C(6) C(1) -68.7(2) . . .
C(4) C(5) C(6) C(7) 34.6(2) . . .
C(4) C(5) C(8) C(9) 166.4(2) . . .
C(4) C(5) C(8) C(13) -12.1(3) . . .
C(6) C(5) C(8) C(9) -30.7(3) . . .
C(6) C(5) C(8) C(13) 150.8(2) . . .
C(8) C(5) C(6) C(1) 125.1(2) . . .
C(8) C(5) C(6) C(7) -131.7(2) . . .
C(1) C(6) C(7) C(3) 50.9(2) . . .
C(5) C(6) C(7) C(3) -51.48(19) . . .
C(5) C(8) C(9) C(10) -178.9(2) . . .
C(5) C(8) C(13) C(12) 179.4(2) . . .
C(9) C(8) C(13) C(12) 0.8(3) . . .
C(13) C(8) C(9) C(10) -0.3(3) . . .
C(8) C(9) C(10) C(11) -0.4(3) . . .
C(9) C(10) C(11) C(12) 0.6(3) . . .
C(10) C(11) C(12) C(13) -0.2(3) . . .
C(11) C(12) C(13) C(8) -0.6(3) . . .
C(2) C(14) C(15) C(16) 177.0(2) . . .
C(2) C(14) C(19) C(18) -176.6(2) . . .
C(15) C(14) C(19) C(18) 1.7(3) . . .
C(19) C(14) C(15) C(16) -1.3(3) . . .
C(14) C(15) C(16) C(17) -0.0(3) . . .
C(15) C(16) C(17) C(18) 1.0(3) . . .
C(16) C(17) C(18) C(19) -0.6(3) . . .
C(17) C(18) C(19) C(14) -0.8(3) . . .
